data_7043165
loop_
_publ_author_name
'Hansen, Bjarne R. S.'
'Tumanov, Nikolay'
'Santoru, Antonio'
'Pistidda, Claudio'
'Bednarcik, Jozef'
'Klassen, Thomas'
'Dornheim, Martin'
'Filinchuk, Yaroslav'
'Jensen, Torben Rene R.'

_publ_section_title
;
 Synthesis, structures and thermal decomposition of ammine MxB12H12
 complexes (M = Li, Na, Ca)
;
_journal_name_full 'Dalton Trans.'
_journal_paper_doi 10.1039/C7DT01414G
_journal_year 2017
_chemical_formula_moiety 'B12 H12 2-, 4(H3 N), 2(Li 1+) '
_chemical_formula_sum 'B12 H24 Li2 N4'
_chemical_formula_weight 223.83
_chemical_name_common
; 
Tetraammine Dilithium Dodecahydro-closo-dodecaborate
;
_chemical_name_systematic
; 
Tetraammine Dilithium Dodecahydro-closo-dodecaborate
;
_chemical_properties_physical ', Air-sensitive,Moisture-sensitive'
_space_group_IT_number 14
_symmetry_cell_setting monoclinic
_symmetry_space_group_name_Hall '-P 2yn'
_symmetry_space_group_name_H-M 'P 1 21/n 1'
_audit_block_doi 10.5517/ccdc.csd.cc1lzn3b
_audit_update_record
;
2016-06-30 deposited with the CCDC.
2017-05-30 downloaded from the CCDC.
;
_cell_angle_alpha 90.00000
_cell_angle_beta 99.472(4)
_cell_angle_gamma 90.00000
_cell_formula_units_Z 2
_cell_length_a 8.4122(3)
_cell_length_b 9.5193(5)
_cell_length_c 9.6434(5)
_cell_measurement_reflns_used 1395
_cell_measurement_temperature 373
_cell_measurement_theta_max 50.00070
_cell_measurement_theta_min 3.5058
_cell_volume 761.70(6)
_computing_structure_refinement FULLPROF
_computing_structure_solution FOX
_diffrn_ambient_temperature 373
_diffrn_detector 'solid-state silicon microstrip detector'
_diffrn_detector_type 'Mythen II'
_diffrn_measurement_device_type 'Mythen II'
_diffrn_radiation_type synchrotron
_diffrn_radiation_wavelength 0.7750
_diffrn_source synchrotron
_exptl_absorpt_correction_type none
_exptl_crystal_colour colourless
_exptl_crystal_description powder
_pd_char_colour colourless
_pd_instr_location ' ?'
_pd_meas_2theta_range_inc 0.003601
_pd_meas_2theta_range_max 50.00040
_pd_meas_2theta_range_min 3.49920
_pd_meas_number_of_points 12918
_pd_meas_scan_method step
_pd_proc_2theta_range_inc 0.003601
_pd_proc_2theta_range_max 50.0070
_pd_proc_2theta_range_min 3.5058
_pd_proc_ls_pref_orient_corr ' ?'
_pd_proc_ls_prof_R_factor 1.4970
_pd_proc_ls_prof_wR_expected 0.5275
_pd_proc_ls_prof_wR_factor 2.1597
_pd_proc_number_of_points 7362
_pd_proc_wavelength 0.775000
_pd_spec_mounting
; 
Thin-wall 0.5 mm glass capillary
;
_pd_spec_mount_mode transmission
_pd_spec_shape cylinder
_pd_spec_size_axial 4
_pd_spec_size_equat 0.5
_pd_spec_size_thick 0.5
_refine_ls_goodness_of_fit_all 4.27
_refine_ls_number_parameters 31
_refine_ls_number_reflns 1395
_refine_ls_number_restraints 18
_refine_ls_R_I_factor 21.4201
_refine_ls_shift/su_max 0.01
_cod_data_source_file c7dt01414g2.cif
_cod_data_source_block Li2B12H2_4NH3
_cod_depositor_comments
;
The following automatic conversions were performed:

'_symmetry_cell_setting' value 'Monoclinic' changed to 'monoclinic'
according to
/home/data/users/saulius/crontab/automatic-downloads/rss-feeds/RSC/lib/dictionaries/cif_core.dic
dictionary named 'cif_core.dic' version 2.4.2 from 2011-04-26.

Automatic conversion script
Id: cif_fix_values 4973 2017-02-22 13:04:09Z antanas 
;
_cod_original_cell_volume 761.70(7)
_cod_database_code 7043165
_pd_proc_ls_prof_cr_factor 30.7052
_pd_proc_ls_prof_cwr_factor 24.5878
_pd_proc_ls_prof_cwr_expected 6.0052
_pd_proc_ls_prof_chi2 16.7641
_pd_proc_ls_prof_echi2 18.0236

loop_
_symmetry_equiv_pos_as_xyz
x,y,z
-x+1/2,y+1/2,-z+1/2
-x,-y,-z
x+1/2,-y+1/2,z+1/2

loop_
_atom_site_label
_atom_site_fract_x
_atom_site_fract_y
_atom_site_fract_z
_atom_site_U_iso_or_equiv
_atom_site_occupancy
_atom_site_adp_type
_atom_site_type_symbol
N1 -0.0119(6) 0.2002(4) 0.4864(7) 0.1438(19) 1.00000 Uiso N
H11 -0.0142(11) 0.1066(8) 0.4665(16) 0.1438(19) 1.00000 Uiso H
H12 0.0569(11) 0.2163(12) 0.5682(13) 0.1438(19) 1.00000 Uiso H
H13 -0.1120(7) 0.2319(12) 0.4931(15) 0.1438(19) 1.00000 Uiso H
N2 0.4229(5) -0.0072(6) 0.6728(5) 0.1438(19) 1.00000 Uiso N
H21 0.3729(12) -0.0587(14) 0.7322(12) 0.1438(19) 1.00000 Uiso H
H22 0.4912(14) -0.0630(14) 0.6327(11) 0.1438(19) 1.00000 Uiso H
H23 0.3487(12) 0.0319(16) 0.6034(10) 0.1438(19) 1.00000 Uiso H
Li1 0.58175 0.17913 0.80778 0.10996 1.00000 Uiso Li
B1 -0.10727 0.01580 -0.16156 0.079(3) 1.00000 Uiso B
B2 0.08469 -0.06287 -0.13483 0.079(3) 1.00000 Uiso B
B3 -0.19902 -0.02451 -0.01191 0.079(3) 1.00000 Uiso B
B4 0.11216 -0.15065 0.03132 0.079(3) 1.00000 Uiso B
B5 -0.07618 -0.15502 -0.07699 0.079(3) 1.00000 Uiso B
B6 -0.06352 -0.12588 0.10615 0.079(3) 1.00000 Uiso B
H1 -0.18475 0.02659 -0.27854 0.079(3) 1.00000 Uiso H
H2 0.14653 -0.10961 -0.23314 0.079(3) 1.00000 Uiso H
H3 -0.34362 -0.04205 -0.02014 0.079(3) 1.00000 Uiso H
H4 0.19633 -0.26241 0.05487 0.079(3) 1.00000 Uiso H
H5 -0.13036 -0.26588 -0.13336 0.079(3) 1.00000 Uiso H
H6 -0.10701 -0.21843 0.18359 0.079(3) 1.00000 Uiso H

loop_
_atom_type_symbol
_atom_type_scat_Cromer_Mann_a1
_atom_type_scat_Cromer_Mann_b1
_atom_type_scat_Cromer_Mann_a2
_atom_type_scat_Cromer_Mann_b2
_atom_type_scat_Cromer_Mann_a3
_atom_type_scat_Cromer_Mann_b3
_atom_type_scat_Cromer_Mann_a4
_atom_type_scat_Cromer_Mann_b4
_atom_type_scat_Cromer_Mann_c
_atom_type_scat_dispersion_real
_atom_type_scat_dispersion_imag
_atom_type_scat_source
n 12.21260 0.00570 3.13220 9.89330 2.01250 28.99750 1.16630 0.58260 -11.52900 0.00400 0.00300 International_Tables_for_Crystallography_Vol.C(1991)_Tables_6.1.1.4_and_6.1.1.5
h 0.49300 10.51090 0.32291 26.12570 0.14019 3.14236 0.04081 57.79970 0.00304 0.00000 0.00000 International_Tables_for_Crystallography_Vol.C(1991)_Tables_6.1.1.4_and_6.1.1.5
li 1.12820 3.95460 0.75080 1.05240 0.61750 85.39050 0.46530 168.26100 0.03770 0.00000 0.00000 International_Tables_for_Crystallography_Vol.C(1991)_Tables_6.1.1.4_and_6.1.1.5
b 2.05450 23.21850 1.33260 1.02100 1.09790 60.34980 0.70680 0.14030 -0.19320 0.00000 0.00100 International_Tables_for_Crystallography_Vol.C(1991)_Tables_6.1.1.4_and_6.1.1.5

loop_
_geom_angle_atom_site_label_1
_geom_angle_atom_site_label_2
_geom_angle_atom_site_label_3
_geom_angle
_geom_angle_site_symmetry_1
_geom_angle_site_symmetry_3
H11 N1 H12 109.6(19) 1_555 1_555
H11 N1 H13 110.7(16) 1_555 1_555
H11 N1 Li1 109.1(10) 1_555 4_454
H12 N1 H13 110.3(15) 1_555 1_555
H12 N1 Li1 108.4(12) 1_555 4_454
H13 N1 Li1 108.8(11) 1_555 4_454
H21 N2 H22 110(2) 1_555 1_555
H21 N2 H23 110(2) 1_555 1_555
H21 N2 Li1 108.8(12) 1_555 1_555
H22 N2 H23 109(2) 1_555 1_555
H22 N2 Li1 108.6(12) 1_555 1_555
H23 N2 Li1 109.8(11) 1_555 1_555
B2 B1 H1 121.00 1_555 1_555
B3 B1 H1 122.00 1_555 1_555
B4 B1 H1 121.00 3_555 1_555
B5 B1 H1 121.00 1_555 1_555
B6 B1 H1 121.00 3_555 1_555
B1 B2 H2 122.00 1_555 1_555
B3 B2 H1 125.00 3_555 1_555
B3 B2 H2 122.00 3_555 1_555
B4 B2 H1 127.00 1_555 1_555
B4 B2 H2 121.00 1_555 1_555
B5 B2 H2 120.00 1_555 1_555
B6 B2 H2 122.00 3_555 1_555
B1 B3 H3 122.00 1_555 1_555
B2 B3 H3 121.00 3_555 1_555
B4 B3 H3 122.00 3_555 1_555
B5 B3 H3 121.00 1_555 1_555
B6 B3 H3 120.00 1_555 1_555
B1 B4 H4 123.00 3_555 1_555
B2 B4 H4 122.00 1_555 1_555
B3 B4 H4 124.00 3_555 1_555
B5 B4 H4 120.00 1_555 1_555
B6 B4 H4 121.00 1_555 1_555
B1 B5 H5 123.00 1_555 1_555
B2 B5 H5 122.00 1_555 1_555
B3 B5 H5 123.00 1_555 1_555
B4 B5 H5 121.00 1_555 1_555
B6 B5 H5 122.00 1_555 1_555
B1 B6 H3 126.00 3_555 1_555
B1 B6 H6 122.00 3_555 1_555
B2 B6 H6 124.00 3_555 1_555
B3 B6 H6 123.00 1_555 1_555
B4 B6 H3 127.00 1_555 1_555
B4 B6 H6 120.00 1_555 1_555
B5 B6 H6 121.00 1_555 1_555

loop_
_geom_bond_atom_site_label_1
_geom_bond_atom_site_label_2
_geom_bond_distance
_geom_bond_site_symmetry_2
N1 H11 0.911(9) 1_555
N1 H12 0.911(12) 1_555
N1 H13 0.907(9) 1_555
N1 Li1 2.314(6) 4_454
H11 N1 0.911(9) 1_555
N2 H21 0.908(13) 1_555
N2 H22 0.914(14) 1_555
N2 H23 0.916(11) 1_555
N2 Li1 2.460(5) 1_555
B1 B2 1.76008(6) 1_555
B1 B3 1.78667(8) 1_555
B1 B4 1.80110(7) 3_555
B1 B5 1.81864(8) 1_555
B1 B6 1.78748(6) 3_555
B1 H1 1.21000 1_555
B2 B3 1.78084(8) 3_555
B2 B4 1.78801(8) 1_555
B2 B5 1.77774(6) 1_555
B2 B6 1.83106(9) 3_555
B2 H2 1.24000 1_555
B3 B4 1.84233(8) 3_555
B3 B5 1.79405(6) 1_555
B3 B6 1.76054(7) 1_555
B3 H3 1.22000 1_555
B4 B5 1.74877(8) 1_555
B4 B6 1.76391(7) 1_555
B4 H4 1.28000 1_555
B5 B6 1.77355(9) 1_555
B5 H5 1.24000 1_555
B6 H6 1.25000 1_555
